data_7005865
loop_
_publ_author_name
'Adam, Fatima I.'
'Hogarth, Graeme'
'Richards, Idris'
'Sanchez, Benjamin E.'

_publ_section_title
;
 Models of the iron-only hydrogenase: structural studies of chelating
 diphosphine complexes [Fe2(CO)4(micro-pdt)(kappa2P,P'-diphosphine)].
;
_journal_issue 24
_journal_name_full 'Dalton transactions (Cambridge, England : 2003)'
_journal_page_first 2495
_journal_page_last 2498
_journal_paper_doi 10.1039/b706123b
_journal_year 2007
_chemical_formula_sum 'C48 H45 Fe2 O4 P3 S2'
_chemical_formula_weight 954.56
_chemical_name_systematic
;
?
;
_space_group_IT_number 33
_symmetry_cell_setting orthorhombic
_symmetry_space_group_name_Hall 'P 2c -2n'
_symmetry_space_group_name_H-M 'P n a 21'
_atom_sites_solution_hydrogens geom
_atom_sites_solution_primary direct
_atom_sites_solution_secondary difmap
_audit_creation_method SHELXL-97
_cell_angle_alpha 90.00
_cell_angle_beta 90.00
_cell_angle_gamma 90.00
_cell_formula_units_Z 4
_cell_length_a 23.707(2)
_cell_length_b 16.7698(14)
_cell_length_c 11.2147(10)
_cell_measurement_temperature 150(2)
_cell_volume 4458.5(7)
_computing_cell_refinement 'Bruker SAINT'
_computing_data_collection 'Bruker SMART'
_computing_data_reduction 'Bruker SAINT'
_computing_structure_refinement 'SHELXL-97 (Sheldrick, 1997)'
_computing_structure_solution 'SHELXS-97 (Sheldrick, 1990)'
_diffrn_ambient_temperature 150(2)
_diffrn_measured_fraction_theta_full 0.998
_diffrn_measured_fraction_theta_max 0.969
_diffrn_measurement_device_type 'Bruker SMART APEX diffractometer'
_diffrn_measurement_method '\w rotation with narrow frames'
_diffrn_radiation_monochromator graphite
_diffrn_radiation_source 'fine-focus sealed tube'
_diffrn_radiation_type MoK\a
_diffrn_radiation_wavelength 0.71073
_diffrn_reflns_av_R_equivalents 0.0904
_diffrn_reflns_av_sigmaI/netI 0.0937
_diffrn_reflns_limit_h_max 31
_diffrn_reflns_limit_h_min -31
_diffrn_reflns_limit_k_max 22
_diffrn_reflns_limit_k_min -22
_diffrn_reflns_limit_l_max 14
_diffrn_reflns_limit_l_min -14
_diffrn_reflns_number 36380
_diffrn_reflns_theta_full 26.00
_diffrn_reflns_theta_max 28.26
_diffrn_reflns_theta_min 1.49
_exptl_absorpt_coefficient_mu 0.896
_exptl_absorpt_correction_T_max 0.9823
_exptl_absorpt_correction_T_min 0.7749
_exptl_absorpt_correction_type multi-scan
_exptl_crystal_colour red
_exptl_crystal_density_diffrn 1.422
_exptl_crystal_density_method 'not measured'
_exptl_crystal_description needle
_exptl_crystal_F_000 1976
_exptl_crystal_size_max 0.30
_exptl_crystal_size_mid 0.04
_exptl_crystal_size_min 0.02
_refine_diff_density_max 0.681
_refine_diff_density_min -0.362
_refine_diff_density_rms 0.077
_refine_ls_abs_structure_details 'Flack H D (1983), Acta Cryst. A39, 876-881'
_refine_ls_abs_structure_Flack -0.002(11)
_refine_ls_extinction_method none
_refine_ls_goodness_of_fit_ref 0.937
_refine_ls_hydrogen_treatment constr
_refine_ls_matrix_type full
_refine_ls_number_parameters 532
_refine_ls_number_reflns 10394
_refine_ls_number_restraints 1
_refine_ls_restrained_S_all 0.937
_refine_ls_R_factor_all 0.0726
_refine_ls_R_factor_gt 0.0447
_refine_ls_shift/su_max 0.001
_refine_ls_shift/su_mean 0.000
_refine_ls_structure_factor_coef Fsqd
_refine_ls_weighting_details 'calc w=1/[\s^2^(Fo^2^)+(0.0309P)^2^+0.0000P] where P=(Fo^2^+2Fc^2^)/3'
_refine_ls_weighting_scheme calc
_refine_ls_wR_factor_gt 0.0716
_refine_ls_wR_factor_ref 0.0764
_reflns_number_gt 7859
_reflns_number_total 10394
_reflns_threshold_expression I>2\s(I)
_cod_data_source_file b706123b.txt
_cod_data_source_block str0484
_cod_depositor_comments
;

2017-12-10
Z value and formula fixed to values more according to usual
chemical conventions.                 miguel
;
_cod_original_formula_weight 477.28
_cod_original_formula_units_Z 8
_cod_original_sg_symbol_H-M Pna21
_cod_original_formula_sum 'C24 H22.50 Fe O2 P1.50 S'
_cod_database_code 7005865

loop_
_symmetry_equiv_pos_as_xyz
'x, y, z'
'-x, -y, z+1/2'
'x+1/2, -y+1/2, z'
'-x+1/2, y+1/2, z+1/2'

loop_
_atom_site_label
_atom_site_type_symbol
_atom_site_fract_x
_atom_site_fract_y
_atom_site_fract_z
_atom_site_U_iso_or_equiv
_atom_site_adp_type
_atom_site_occupancy
_atom_site_symmetry_multiplicity
_atom_site_calc_flag
_atom_site_refinement_flags
_atom_site_disorder_assembly
_atom_site_disorder_group
Fe1 Fe 0.281217(18) 0.08125(3) 0.31540(4) 0.02306(11) Uani 1 1 d . . .
Fe2 Fe 0.355138(16) 0.10869(2) 0.47891(4) 0.01598(10) Uani 1 1 d . . .
P1 P 0.38141(3) 0.11483(5) 0.66824(7) 0.01780(18) Uani 1 1 d . . .
P2 P 0.41926(3) 0.19988(5) 0.43028(7) 0.01731(17) Uani 1 1 d . . .
P3 P 0.58429(4) 0.27422(6) 0.68327(8) 0.0291(2) Uani 1 1 d . . .
S1 S 0.28823(3) 0.01392(4) 0.48910(7) 0.02065(17) Uani 1 1 d . . .
S2 S 0.28271(3) 0.19135(5) 0.43279(7) 0.02146(18) Uani 1 1 d . . .
O1 O 0.15957(11) 0.05940(17) 0.2831(3) 0.0556(8) Uani 1 1 d . . .
O2 O 0.33069(14) -0.05674(18) 0.1950(2) 0.0629(9) Uani 1 1 d . . .
O3 O 0.31229(11) 0.17535(16) 0.1060(2) 0.0434(7) Uani 1 1 d . . .
O4 O 0.43173(9) -0.01974(13) 0.4162(2) 0.0287(5) Uani 1 1 d . . .
C1 C 0.20707(15) 0.0684(2) 0.2924(3) 0.0333(9) Uani 1 1 d . . .
C2 C 0.31132(17) -0.0033(2) 0.2433(3) 0.0379(10) Uani 1 1 d . . .
C3 C 0.30033(14) 0.1402(2) 0.1898(3) 0.0287(8) Uani 1 1 d . . .
C4 C 0.40198(13) 0.03287(19) 0.4427(3) 0.0199(7) Uani 1 1 d . . .
C5 C 0.22986(13) 0.03865(19) 0.5886(3) 0.0252(8) Uani 1 1 d . . .
H5A H 0.1942 0.0256 0.5472 0.030 Uiso 1 1 calc R . .
H5B H 0.2324 0.0037 0.6595 0.030 Uiso 1 1 calc R . .
C6 C 0.22637(14) 0.12389(19) 0.6312(3) 0.0261(8) Uani 1 1 d . . .
H6A H 0.2602 0.1356 0.6797 0.031 Uiso 1 1 calc R . .
H6B H 0.1930 0.1292 0.6838 0.031 Uiso 1 1 calc R . .
C7 C 0.22210(12) 0.1857(2) 0.5331(3) 0.0288(8) Uani 1 1 d . . .
H7A H 0.2167 0.2387 0.5704 0.035 Uiso 1 1 calc R . .
H7B H 0.1881 0.1742 0.4850 0.035 Uiso 1 1 calc R . .
C8 C 0.45760(12) 0.09610(18) 0.6829(3) 0.0210(7) Uani 1 1 d . . .
H8A H 0.4667 0.0947 0.7691 0.025 Uiso 1 1 calc R . .
H8B H 0.4653 0.0422 0.6507 0.025 Uiso 1 1 calc R . .
C9 C 0.49945(12) 0.15550(18) 0.6219(3) 0.0194(7) Uani 1 1 d . . .
C10 C 0.46990(12) 0.22254(18) 0.5506(3) 0.0196(7) Uani 1 1 d . . .
H10A H 0.5000 0.2559 0.5151 0.023 Uiso 1 1 calc R . .
H10B H 0.4499 0.2565 0.6092 0.023 Uiso 1 1 calc R . .
C11 C 0.53229(13) 0.1974(2) 0.7247(3) 0.0256(8) Uani 1 1 d . . .
H11A H 0.5521 0.1558 0.7711 0.031 Uiso 1 1 calc R . .
H11B H 0.5043 0.2224 0.7786 0.031 Uiso 1 1 calc R . .
C12 C 0.54014(14) 0.10909(19) 0.5422(3) 0.0287(8) Uani 1 1 d . . .
H12A H 0.5582 0.0667 0.5888 0.043 Uiso 1 1 calc R . .
H12B H 0.5691 0.1453 0.5112 0.043 Uiso 1 1 calc R . .
H12C H 0.5193 0.0855 0.4756 0.043 Uiso 1 1 calc R . .
C13 C 0.35227(13) 0.0369(2) 0.7640(3) 0.0225(7) Uani 1 1 d . . .
C14 C 0.36373(14) -0.0438(2) 0.7358(3) 0.0292(8) Uani 1 1 d . . .
H14A H 0.3893 -0.0563 0.6733 0.035 Uiso 1 1 calc R . .
C15 C 0.33782(16) -0.1042(2) 0.7988(4) 0.0390(10) Uani 1 1 d . . .
H15A H 0.3459 -0.1581 0.7793 0.047 Uiso 1 1 calc R . .
C16 C 0.30063(16) -0.0878(2) 0.8890(3) 0.0425(10) Uani 1 1 d . . .
H16A H 0.2826 -0.1300 0.9308 0.051 Uiso 1 1 calc R . .
C17 C 0.28970(14) -0.0094(2) 0.9185(3) 0.0338(9) Uani 1 1 d . . .
H17A H 0.2643 0.0024 0.9815 0.041 Uiso 1 1 calc R . .
C18 C 0.31546(14) 0.0520(2) 0.8569(3) 0.0282(8) Uani 1 1 d . . .
H18A H 0.3077 0.1056 0.8788 0.034 Uiso 1 1 calc R . .
C19 C 0.37004(13) 0.2054(2) 0.7585(3) 0.0238(8) Uani 1 1 d . . .
C20 C 0.33704(14) 0.2675(2) 0.7139(3) 0.0295(8) Uani 1 1 d . . .
H20A H 0.3203 0.2630 0.6372 0.035 Uiso 1 1 calc R . .
C21 C 0.32856(16) 0.3357(2) 0.7810(4) 0.0437(10) Uani 1 1 d . . .
H21A H 0.3054 0.3772 0.7508 0.052 Uiso 1 1 calc R . .
C22 C 0.35340(17) 0.3438(2) 0.8908(4) 0.0453(11) Uani 1 1 d . . .
H22A H 0.3478 0.3912 0.9356 0.054 Uiso 1 1 calc R . .
C23 C 0.38635(16) 0.2834(2) 0.9367(3) 0.0382(10) Uani 1 1 d . . .
H23A H 0.4034 0.2889 1.0129 0.046 Uiso 1 1 calc R . .
C24 C 0.39440(14) 0.2147(2) 0.8702(3) 0.0288(8) Uani 1 1 d . . .
H24A H 0.4171 0.1731 0.9018 0.035 Uiso 1 1 calc R . .
C25 C 0.39503(12) 0.30134(18) 0.3959(3) 0.0186(7) Uani 1 1 d . . .
C26 C 0.39593(15) 0.36404(19) 0.4734(3) 0.0333(8) Uani 1 1 d . . .
H26A H 0.4108 0.3565 0.5512 0.040 Uiso 1 1 calc R . .
C27 C 0.37561(16) 0.4384(2) 0.4410(3) 0.0414(10) Uani 1 1 d . . .
H27A H 0.3769 0.4813 0.4963 0.050 Uiso 1 1 calc R . .
C28 C 0.35366(14) 0.4503(2) 0.3294(3) 0.0358(9) Uani 1 1 d . . .
H28A H 0.3397 0.5014 0.3075 0.043 Uiso 1 1 calc R . .
C29 C 0.35192(15) 0.3889(2) 0.2499(3) 0.0339(9) Uani 1 1 d . . .
H29A H 0.3365 0.3968 0.1726 0.041 Uiso 1 1 calc R . .
C30 C 0.37266(14) 0.3149(2) 0.2823(3) 0.0275(8) Uani 1 1 d . . .
H30A H 0.3717 0.2725 0.2263 0.033 Uiso 1 1 calc R . .
C31 C 0.46376(12) 0.18479(18) 0.2978(3) 0.0207(7) Uani 1 1 d . . .
C32 C 0.45241(14) 0.12577(19) 0.2148(3) 0.0241(8) Uani 1 1 d . . .
H32A H 0.4226 0.0892 0.2297 0.029 Uiso 1 1 calc R . .
C33 C 0.48332(15) 0.1186(2) 0.1106(3) 0.0311(9) Uani 1 1 d . . .
H33A H 0.4747 0.0778 0.0548 0.037 Uiso 1 1 calc R . .
C34 C 0.52696(16) 0.1715(2) 0.0884(3) 0.0377(10) Uani 1 1 d . . .
H34A H 0.5489 0.1667 0.0179 0.045 Uiso 1 1 calc R . .
C35 C 0.53830(15) 0.2316(2) 0.1703(4) 0.0408(10) Uani 1 1 d . . .
H35A H 0.5677 0.2687 0.1550 0.049 Uiso 1 1 calc R . .
C36 C 0.50743(14) 0.2375(2) 0.2726(3) 0.0341(9) Uani 1 1 d . . .
H36A H 0.5160 0.2786 0.3280 0.041 Uiso 1 1 calc R . .
C37 C 0.54349(14) 0.3677(2) 0.6787(3) 0.0296(8) Uani 1 1 d . . .
C38 C 0.49870(15) 0.3876(2) 0.7502(3) 0.0386(9) Uani 1 1 d . . .
H38A H 0.4860 0.3504 0.8082 0.046 Uiso 1 1 calc R . .
C39 C 0.47152(18) 0.4601(3) 0.7404(4) 0.0490(11) Uani 1 1 d . . .
H39A H 0.4404 0.4723 0.7907 0.059 Uiso 1 1 calc R . .
C40 C 0.48966(19) 0.5141(2) 0.6580(4) 0.0510(12) Uani 1 1 d . . .
H40A H 0.4714 0.5643 0.6519 0.061 Uiso 1 1 calc R . .
C41 C 0.53362(18) 0.4969(3) 0.5844(4) 0.0518(12) Uani 1 1 d . . .
H41A H 0.5460 0.5350 0.5274 0.062 Uiso 1 1 calc R . .
C42 C 0.56048(15) 0.4232(2) 0.5931(4) 0.0410(10) Uani 1 1 d . . .
H42A H 0.5906 0.4107 0.5404 0.049 Uiso 1 1 calc R . .
C43 C 0.61931(13) 0.2815(2) 0.8293(3) 0.0275(8) Uani 1 1 d . . .
C44 C 0.65482(16) 0.2191(3) 0.8606(4) 0.0558(13) Uani 1 1 d . . .
H44A H 0.6591 0.1752 0.8079 0.067 Uiso 1 1 calc R . .
C45 C 0.68422(16) 0.2198(3) 0.9675(4) 0.0595(13) Uani 1 1 d . . .
H45A H 0.7076 0.1759 0.9880 0.071 Uiso 1 1 calc R . .
C46 C 0.67984(15) 0.2830(2) 1.0435(4) 0.0419(10) Uani 1 1 d . . .
H46A H 0.6999 0.2834 1.1168 0.050 Uiso 1 1 calc R . .
C47 C 0.64580(16) 0.3464(2) 1.0122(3) 0.0382(10) Uani 1 1 d . . .
H47A H 0.6430 0.3913 1.0634 0.046 Uiso 1 1 calc R . .
C48 C 0.61582(15) 0.3448(2) 0.9071(3) 0.0319(9) Uani 1 1 d . . .
H48A H 0.5921 0.3885 0.8878 0.038 Uiso 1 1 calc R . .

loop_
_atom_site_aniso_label
_atom_site_aniso_U_11
_atom_site_aniso_U_22
_atom_site_aniso_U_33
_atom_site_aniso_U_23
_atom_site_aniso_U_13
_atom_site_aniso_U_12
Fe1 0.0196(2) 0.0276(3) 0.0219(2) 0.0036(2) -0.0030(2) -0.0013(2)
Fe2 0.0132(2) 0.0158(2) 0.0189(2) 0.0019(2) 0.00032(19) 0.00087(18)
P1 0.0171(4) 0.0175(5) 0.0189(4) 0.0011(4) 0.0005(3) -0.0014(3)
P2 0.0143(4) 0.0174(4) 0.0202(4) 0.0018(4) 0.0006(3) 0.0002(3)
P3 0.0225(5) 0.0314(6) 0.0333(5) -0.0035(4) 0.0021(4) -0.0052(4)
S1 0.0186(4) 0.0212(4) 0.0221(4) 0.0037(4) -0.0005(4) -0.0032(3)
S2 0.0154(4) 0.0217(5) 0.0273(4) 0.0054(4) 0.0025(4) 0.0025(3)
O1 0.0278(15) 0.080(2) 0.059(2) 0.0191(17) -0.0141(14) -0.0172(15)
O2 0.107(3) 0.048(2) 0.0337(16) 0.0003(15) 0.0035(17) 0.0308(19)
O3 0.0443(16) 0.0575(18) 0.0284(15) 0.0140(13) 0.0026(12) -0.0112(14)
O4 0.0300(13) 0.0233(13) 0.0327(13) -0.0018(11) 0.0033(11) 0.0113(11)
C1 0.036(2) 0.039(2) 0.0249(19) 0.0097(17) -0.0049(16) -0.0072(18)
C2 0.052(3) 0.040(3) 0.0217(19) 0.0044(18) -0.0064(18) 0.006(2)
C3 0.0228(18) 0.035(2) 0.0280(19) -0.0019(17) -0.0075(15) 0.0033(16)
C4 0.0216(16) 0.0212(19) 0.0170(15) 0.0069(14) -0.0023(13) -0.0055(14)
C5 0.0132(17) 0.031(2) 0.0318(19) 0.0088(16) 0.0018(14) -0.0080(15)
C6 0.0159(17) 0.031(2) 0.0308(19) 0.0054(16) 0.0079(14) 0.0040(15)
C7 0.0155(17) 0.032(2) 0.039(2) 0.0046(16) 0.0077(15) 0.0028(15)
C8 0.0198(16) 0.0189(18) 0.0243(17) 0.0034(14) -0.0027(14) 0.0031(13)
C9 0.0124(16) 0.0172(17) 0.0288(17) 0.0000(15) -0.0008(14) 0.0002(14)
C10 0.0165(17) 0.0165(18) 0.0257(17) 0.0035(14) 0.0029(14) -0.0017(14)
C11 0.0211(18) 0.027(2) 0.0287(19) 0.0012(15) -0.0048(14) 0.0016(15)
C12 0.0242(18) 0.026(2) 0.036(2) 0.0053(16) 0.0001(16) 0.0018(16)
C13 0.0217(17) 0.026(2) 0.0203(16) 0.0035(14) -0.0043(14) -0.0036(15)
C14 0.030(2) 0.028(2) 0.0291(19) 0.0037(16) 0.0003(15) 0.0010(16)
C15 0.048(2) 0.022(2) 0.047(2) 0.0119(19) -0.006(2) -0.0047(17)
C16 0.047(2) 0.043(3) 0.037(2) 0.019(2) -0.003(2) -0.018(2)
C17 0.035(2) 0.043(2) 0.0232(18) 0.0043(17) 0.0032(16) -0.0108(18)
C18 0.034(2) 0.030(2) 0.0202(16) 0.0021(15) -0.0018(15) -0.0060(17)
C19 0.0171(16) 0.024(2) 0.0303(18) -0.0001(15) 0.0056(14) -0.0057(15)
C20 0.0274(19) 0.028(2) 0.034(2) -0.0102(17) 0.0059(16) -0.0001(16)
C21 0.042(2) 0.030(2) 0.059(3) -0.011(2) 0.009(2) 0.0038(19)
C22 0.055(3) 0.030(2) 0.052(3) -0.019(2) 0.021(2) -0.012(2)
C23 0.049(2) 0.037(2) 0.0287(19) -0.0125(18) 0.0159(18) -0.0180(19)
C24 0.031(2) 0.032(2) 0.0228(17) 0.0002(16) 0.0059(15) -0.0089(16)
C25 0.0145(15) 0.0161(17) 0.0252(17) 0.0016(14) 0.0035(13) -0.0015(13)
C26 0.044(2) 0.0229(19) 0.033(2) 0.0006(18) -0.0143(19) 0.0039(16)
C27 0.059(3) 0.017(2) 0.048(2) -0.0067(18) -0.022(2) 0.0043(18)
C28 0.038(2) 0.025(2) 0.044(2) 0.0042(18) -0.013(2) 0.0080(16)
C29 0.043(2) 0.030(2) 0.0285(19) 0.0079(16) -0.0077(17) 0.0081(18)
C30 0.037(2) 0.023(2) 0.0223(17) 0.0017(15) -0.0008(15) 0.0051(16)
C31 0.0166(16) 0.0217(18) 0.0238(17) 0.0056(15) 0.0035(13) 0.0030(13)
C32 0.0253(18) 0.023(2) 0.0242(18) 0.0047(15) 0.0026(15) 0.0077(15)
C33 0.042(2) 0.030(2) 0.0211(18) 0.0002(16) 0.0066(17) 0.0117(18)
C34 0.036(2) 0.047(3) 0.030(2) 0.0066(19) 0.0160(17) 0.017(2)
C35 0.032(2) 0.043(2) 0.047(2) 0.011(2) 0.0168(19) -0.0049(19)
C36 0.030(2) 0.034(2) 0.039(2) -0.0046(17) 0.0122(17) -0.0039(17)
C37 0.0293(19) 0.026(2) 0.033(2) -0.0048(16) -0.0062(17) -0.0096(16)
C38 0.039(2) 0.034(2) 0.043(2) 0.0017(18) 0.0038(19) -0.0063(19)
C39 0.047(3) 0.043(3) 0.057(3) -0.009(2) -0.006(2) 0.009(2)
C40 0.062(3) 0.028(2) 0.063(3) -0.004(2) -0.025(3) 0.007(2)
C41 0.058(3) 0.043(3) 0.054(3) 0.022(2) -0.013(2) -0.012(2)
C42 0.028(2) 0.050(3) 0.044(2) 0.001(2) -0.0061(18) -0.008(2)
C43 0.0171(17) 0.029(2) 0.036(2) -0.0023(17) -0.0003(15) -0.0052(15)
C44 0.039(2) 0.052(3) 0.077(3) -0.030(2) -0.026(2) 0.018(2)
C45 0.036(2) 0.057(3) 0.086(4) -0.006(3) -0.029(2) 0.021(2)
C46 0.032(2) 0.045(3) 0.048(2) -0.004(2) -0.0136(19) -0.010(2)
C47 0.053(2) 0.029(2) 0.032(2) 0.0004(17) -0.0087(19) -0.0064(19)
C48 0.038(2) 0.025(2) 0.033(2) 0.0076(17) -0.0032(17) -0.0034(17)

loop_
_atom_type_symbol
_atom_type_description
_atom_type_scat_dispersion_real
_atom_type_scat_dispersion_imag
_atom_type_scat_source
C C 0.0033 0.0016 'International Tables Vol C Tables 4.2.6.8 and 6.1.1.4'
H H 0.0000 0.0000 'International Tables Vol C Tables 4.2.6.8 and 6.1.1.4'
O O 0.0106 0.0060 'International Tables Vol C Tables 4.2.6.8 and 6.1.1.4'
P P 0.1023 0.0942 'International Tables Vol C Tables 4.2.6.8 and 6.1.1.4'
S S 0.1246 0.1234 'International Tables Vol C Tables 4.2.6.8 and 6.1.1.4'
Fe Fe 0.3463 0.8444 'International Tables Vol C Tables 4.2.6.8 and 6.1.1.4'

loop_
_geom_angle_atom_site_label_1
_geom_angle_atom_site_label_2
_geom_angle_atom_site_label_3
_geom_angle
_geom_angle_site_symmetry_1
_geom_angle_site_symmetry_3
_geom_angle_publ_flag
C3 Fe1 C2 88.93(16) . . ?
C3 Fe1 C1 101.71(15) . . ?
C2 Fe1 C1 103.43(17) . . ?
C3 Fe1 S1 160.39(11) . . ?
C2 Fe1 S1 87.92(11) . . ?
C1 Fe1 S1 97.85(11) . . ?
C3 Fe1 S2 90.18(11) . . ?
C2 Fe1 S2 154.85(13) . . ?
C1 Fe1 S2 101.37(12) . . ?
S1 Fe1 S2 84.56(3) . . ?
C3 Fe1 Fe2 106.90(10) . . ?
C2 Fe1 Fe2 101.10(12) . . ?
C1 Fe1 Fe2 142.35(11) . . ?
S1 Fe1 Fe2 54.93(2) . . ?
S2 Fe1 Fe2 55.33(2) . . ?
C4 Fe2 P1 94.51(10) . . ?
C4 Fe2 P2 90.51(10) . . ?
P1 Fe2 P2 90.62(3) . . ?
C4 Fe2 S1 86.88(10) . . ?
P1 Fe2 S1 100.52(3) . . ?
P2 Fe2 S1 168.72(4) . . ?
C4 Fe2 S2 151.51(10) . . ?
P1 Fe2 S2 113.78(3) . . ?
P2 Fe2 S2 92.37(3) . . ?
S1 Fe2 S2 84.81(3) . . ?
C4 Fe2 Fe1 97.91(10) . . ?
P1 Fe2 Fe1 151.80(3) . . ?
P2 Fe2 Fe1 114.39(3) . . ?
S1 Fe2 Fe1 55.28(3) . . ?
S2 Fe2 Fe1 55.38(3) . . ?
C13 P1 C8 101.32(14) . . ?
C13 P1 C19 102.19(15) . . ?
C8 P1 C19 103.58(14) . . ?
C13 P1 Fe2 115.08(10) . . ?
C8 P1 Fe2 110.71(11) . . ?
C19 P1 Fe2 121.54(11) . . ?
C25 P2 C31 97.90(13) . . ?
C25 P2 C10 99.56(14) . . ?
C31 P2 C10 104.22(13) . . ?
C25 P2 Fe2 118.33(10) . . ?
C31 P2 Fe2 119.70(10) . . ?
C10 P2 Fe2 114.01(10) . . ?
C43 P3 C11 97.13(15) . . ?
C43 P3 C37 101.82(15) . . ?
C11 P3 C37 104.49(15) . . ?
C5 S1 Fe2 113.91(11) . . ?
C5 S1 Fe1 110.97(11) . . ?
Fe2 S1 Fe1 69.79(3) . . ?
C7 S2 Fe2 115.07(11) . . ?
C7 S2 Fe1 107.64(12) . . ?
Fe2 S2 Fe1 69.29(3) . . ?
O1 C1 Fe1 176.9(3) . . ?
O2 C2 Fe1 178.6(3) . . ?
O3 C3 Fe1 177.1(3) . . ?
O4 C4 Fe2 177.3(3) . . ?
C6 C5 S1 116.7(2) . . ?
C5 C6 C7 115.0(3) . . ?
C6 C7 S2 115.5(2) . . ?
C9 C8 P1 118.3(2) . . ?
C12 C9 C10 110.7(3) . . ?
C12 C9 C11 110.3(3) . . ?
C10 C9 C11 106.3(2) . . ?
C12 C9 C8 109.4(3) . . ?
C10 C9 C8 113.7(2) . . ?
C11 C9 C8 106.3(2) . . ?
C9 C10 P2 121.5(2) . . ?
C9 C11 P3 117.6(2) . . ?
C18 C13 C14 117.7(3) . . ?
C18 C13 P1 123.4(3) . . ?
C14 C13 P1 118.6(2) . . ?
C15 C14 C13 120.1(3) . . ?
C16 C15 C14 121.2(3) . . ?
C15 C16 C17 119.2(3) . . ?
C16 C17 C18 120.5(3) . . ?
C17 C18 C13 121.2(3) . . ?
C24 C19 C20 118.2(3) . . ?
C24 C19 P1 121.8(3) . . ?
C20 C19 P1 120.0(3) . . ?
C21 C20 C19 120.2(3) . . ?
C22 C21 C20 120.5(4) . . ?
C21 C22 C23 120.4(4) . . ?
C22 C23 C24 119.2(4) . . ?
C23 C24 C19 121.4(4) . . ?
C26 C25 C30 117.4(3) . . ?
C26 C25 P2 125.1(2) . . ?
C30 C25 P2 117.4(2) . . ?
C25 C26 C27 121.5(3) . . ?
C28 C27 C26 120.2(3) . . ?
C29 C28 C27 119.9(3) . . ?
C28 C29 C30 119.7(3) . . ?
C29 C30 C25 121.3(3) . . ?
C32 C31 C36 117.5(3) . . ?
C32 C31 P2 122.0(2) . . ?
C36 C31 P2 120.2(2) . . ?
C33 C32 C31 121.7(3) . . ?
C32 C33 C34 119.5(3) . . ?
C33 C34 C35 119.3(3) . . ?
C36 C35 C34 120.3(3) . . ?
C35 C36 C31 121.6(3) . . ?
C38 C37 C42 117.5(3) . . ?
C38 C37 P3 126.7(3) . . ?
C42 C37 P3 115.8(3) . . ?
C37 C38 C39 122.0(4) . . ?
C40 C39 C38 119.4(4) . . ?
C41 C40 C39 120.8(4) . . ?
C40 C41 C42 119.7(4) . . ?
C41 C42 C37 120.5(4) . . ?
C48 C43 C44 117.2(3) . . ?
C48 C43 P3 126.1(3) . . ?
C44 C43 P3 116.7(3) . . ?
C45 C44 C43 121.2(4) . . ?
C46 C45 C44 120.5(4) . . ?
C45 C46 C47 119.0(4) . . ?
C48 C47 C46 120.3(4) . . ?
C47 C48 C43 121.8(3) . . ?

loop_
_geom_bond_atom_site_label_1
_geom_bond_atom_site_label_2
_geom_bond_distance
_geom_bond_site_symmetry_2
_geom_bond_publ_flag
Fe1 C3 1.779(4) . ?
Fe1 C2 1.782(4) . ?
Fe1 C1 1.790(4) . ?
Fe1 S1 2.2578(9) . ?
Fe1 S2 2.2679(9) . ?
Fe1 Fe2 2.5778(6) . ?
Fe2 C4 1.736(3) . ?
Fe2 P1 2.2152(9) . ?
Fe2 P2 2.2241(9) . ?
Fe2 S1 2.2483(8) . ?
Fe2 S2 2.2665(9) . ?
P1 C13 1.828(3) . ?
P1 C8 1.841(3) . ?
P1 C19 1.845(3) . ?
P2 C25 1.837(3) . ?
P2 C31 1.839(3) . ?
P2 C10 1.846(3) . ?
P3 C43 1.840(4) . ?
P3 C11 1.842(3) . ?
P3 C37 1.842(4) . ?
S1 C5 1.826(3) . ?
S2 C7 1.827(3) . ?
O1 C1 1.141(4) . ?
O2 C2 1.143(4) . ?
O3 C3 1.145(4) . ?
O4 C4 1.168(3) . ?
C5 C6 1.509(4) . ?
C6 C7 1.515(4) . ?
C8 C9 1.564(4) . ?
C9 C12 1.528(4) . ?
C9 C10 1.547(4) . ?
C9 C11 1.559(4) . ?
C13 C18 1.382(4) . ?
C13 C14 1.415(5) . ?
C14 C15 1.380(5) . ?
C15 C16 1.370(5) . ?
C16 C17 1.380(5) . ?
C17 C18 1.382(4) . ?
C19 C24 1.389(4) . ?
C19 C20 1.395(5) . ?
C20 C21 1.383(5) . ?
C21 C22 1.372(5) . ?
C22 C23 1.378(5) . ?
C23 C24 1.385(5) . ?
C25 C26 1.364(4) . ?
C25 C30 1.399(4) . ?
C26 C27 1.386(4) . ?
C27 C28 1.370(5) . ?
C28 C29 1.364(5) . ?
C29 C30 1.383(4) . ?
C31 C32 1.385(4) . ?
C31 C36 1.390(4) . ?
C32 C33 1.384(4) . ?
C33 C34 1.385(5) . ?
C34 C35 1.389(5) . ?
C35 C36 1.365(5) . ?
C37 C38 1.372(5) . ?
C37 C42 1.397(5) . ?
C38 C39 1.380(5) . ?
C39 C40 1.363(6) . ?
C40 C41 1.360(6) . ?
C41 C42 1.393(5) . ?
C43 C48 1.376(5) . ?
C43 C44 1.388(5) . ?
C44 C45 1.386(6) . ?
C45 C46 1.364(5) . ?
C46 C47 1.379(5) . ?
C47 C48 1.376(5) . ?

loop_
_geom_torsion_atom_site_label_1
_geom_torsion_atom_site_label_2
_geom_torsion_atom_site_label_3
_geom_torsion_atom_site_label_4
_geom_torsion
_geom_torsion_site_symmetry_1
_geom_torsion_site_symmetry_2
_geom_torsion_site_symmetry_3
_geom_torsion_site_symmetry_4
_geom_torsion_publ_flag
C3 Fe1 Fe2 C4 -91.13(15) . . . . ?
C2 Fe1 Fe2 C4 1.15(16) . . . . ?
C1 Fe1 Fe2 C4 131.1(2) . . . . ?
S1 Fe1 Fe2 C4 80.61(10) . . . . ?
S2 Fe1 Fe2 C4 -169.23(10) . . . . ?
C3 Fe1 Fe2 P1 153.59(13) . . . . ?
C2 Fe1 Fe2 P1 -114.13(14) . . . . ?
C1 Fe1 Fe2 P1 15.8(2) . . . . ?
S1 Fe1 Fe2 P1 -34.67(7) . . . . ?
S2 Fe1 Fe2 P1 75.49(7) . . . . ?
C3 Fe1 Fe2 P2 3.05(12) . . . . ?
C2 Fe1 Fe2 P2 95.32(13) . . . . ?
C1 Fe1 Fe2 P2 -134.77(19) . . . . ?
S1 Fe1 Fe2 P2 174.79(4) . . . . ?
S2 Fe1 Fe2 P2 -75.05(4) . . . . ?
C3 Fe1 Fe2 S1 -171.74(12) . . . . ?
C2 Fe1 Fe2 S1 -79.46(13) . . . . ?
C1 Fe1 Fe2 S1 50.44(19) . . . . ?
S2 Fe1 Fe2 S1 110.16(4) . . . . ?
C3 Fe1 Fe2 S2 78.10(12) . . . . ?
C2 Fe1 Fe2 S2 170.38(13) . . . . ?
C1 Fe1 Fe2 S2 -59.72(19) . . . . ?
S1 Fe1 Fe2 S2 -110.16(4) . . . . ?
C4 Fe2 P1 C13 -78.65(15) . . . . ?
P2 Fe2 P1 C13 -169.21(12) . . . . ?
S1 Fe2 P1 C13 9.01(12) . . . . ?
S2 Fe2 P1 C13 97.93(12) . . . . ?
Fe1 Fe2 P1 C13 37.40(14) . . . . ?
C4 Fe2 P1 C8 35.47(14) . . . . ?
P2 Fe2 P1 C8 -55.09(11) . . . . ?
S1 Fe2 P1 C8 123.12(11) . . . . ?
S2 Fe2 P1 C8 -147.95(11) . . . . ?
Fe1 Fe2 P1 C8 151.52(11) . . . . ?
C4 Fe2 P1 C19 157.24(15) . . . . ?
P2 Fe2 P1 C19 66.68(12) . . . . ?
S1 Fe2 P1 C19 -115.10(12) . . . . ?
S2 Fe2 P1 C19 -26.18(12) . . . . ?
Fe1 Fe2 P1 C19 -86.71(13) . . . . ?
C4 Fe2 P2 C25 159.61(15) . . . . ?
P1 Fe2 P2 C25 -105.88(11) . . . . ?
S1 Fe2 P2 C25 83.1(2) . . . . ?
S2 Fe2 P2 C25 7.96(12) . . . . ?
Fe1 Fe2 P2 C25 60.69(12) . . . . ?
C4 Fe2 P2 C31 40.45(15) . . . . ?
P1 Fe2 P2 C31 134.97(11) . . . . ?
S1 Fe2 P2 C31 -36.0(2) . . . . ?
S2 Fe2 P2 C31 -111.20(11) . . . . ?
Fe1 Fe2 P2 C31 -58.47(11) . . . . ?
C4 Fe2 P2 C10 -83.86(14) . . . . ?
P1 Fe2 P2 C10 10.66(11) . . . . ?
S1 Fe2 P2 C10 -160.33(19) . . . . ?
S2 Fe2 P2 C10 124.49(11) . . . . ?
Fe1 Fe2 P2 C10 177.22(11) . . . . ?
C4 Fe2 S1 C5 153.43(15) . . . . ?
P1 Fe2 S1 C5 59.42(12) . . . . ?
P2 Fe2 S1 C5 -129.7(2) . . . . ?
S2 Fe2 S1 C5 -53.85(12) . . . . ?
Fe1 Fe2 S1 C5 -104.71(12) . . . . ?
C4 Fe2 S1 Fe1 -101.86(10) . . . . ?
P1 Fe2 S1 Fe1 164.13(3) . . . . ?
P2 Fe2 S1 Fe1 -25.03(18) . . . . ?
S2 Fe2 S1 Fe1 50.87(3) . . . . ?
C3 Fe1 S1 C5 132.9(4) . . . . ?
C2 Fe1 S1 C5 -146.14(17) . . . . ?
C1 Fe1 S1 C5 -42.87(17) . . . . ?
S2 Fe1 S1 C5 57.89(12) . . . . ?
Fe2 Fe1 S1 C5 108.75(12) . . . . ?
C3 Fe1 S1 Fe2 24.2(3) . . . . ?
C2 Fe1 S1 Fe2 105.12(13) . . . . ?
C1 Fe1 S1 Fe2 -151.61(12) . . . . ?
S2 Fe1 S1 Fe2 -50.85(3) . . . . ?
C4 Fe2 S2 C7 123.2(2) . . . . ?
P1 Fe2 S2 C7 -49.59(14) . . . . ?
P2 Fe2 S2 C7 -141.31(13) . . . . ?
S1 Fe2 S2 C7 49.63(13) . . . . ?
Fe1 Fe2 S2 C7 100.42(13) . . . . ?
C4 Fe2 S2 Fe1 22.8(2) . . . . ?
P1 Fe2 S2 Fe1 -150.00(3) . . . . ?
P2 Fe2 S2 Fe1 118.27(3) . . . . ?
S1 Fe2 S2 Fe1 -50.78(3) . . . . ?
C3 Fe1 S2 C7 138.64(15) . . . . ?
C2 Fe1 S2 C7 -133.5(3) . . . . ?
C1 Fe1 S2 C7 36.65(16) . . . . ?
S1 Fe1 S2 C7 -60.28(11) . . . . ?
Fe2 Fe1 S2 C7 -110.80(11) . . . . ?
C3 Fe1 S2 Fe2 -110.56(11) . . . . ?
C2 Fe1 S2 Fe2 -22.7(3) . . . . ?
C1 Fe1 S2 Fe2 147.45(11) . . . . ?
S1 Fe1 S2 Fe2 50.52(3) . . . . ?
C3 Fe1 C1 O1 -160(6) . . . . ?
C2 Fe1 C1 O1 108(6) . . . . ?
S1 Fe1 C1 O1 19(6) . . . . ?
S2 Fe1 C1 O1 -67(6) . . . . ?
Fe2 Fe1 C1 O1 -21(7) . . . . ?
C3 Fe1 C2 O2 -13(16) . . . . ?
C1 Fe1 C2 O2 89(16) . . . . ?
S1 Fe1 C2 O2 -173(100) . . . . ?
S2 Fe1 C2 O2 -101(16) . . . . ?
Fe2 Fe1 C2 O2 -120(16) . . . . ?
C2 Fe1 C3 O3 32(6) . . . . ?
C1 Fe1 C3 O3 -71(6) . . . . ?
S1 Fe1 C3 O3 113(6) . . . . ?
S2 Fe1 C3 O3 -173(100) . . . . ?
Fe2 Fe1 C3 O3 133(6) . . . . ?
P1 Fe2 C4 O4 130(6) . . . . ?
P2 Fe2 C4 O4 -139(6) . . . . ?
S1 Fe2 C4 O4 30(6) . . . . ?
S2 Fe2 C4 O4 -43(6) . . . . ?
Fe1 Fe2 C4 O4 -24(6) . . . . ?
Fe2 S1 C5 C6 12.5(3) . . . . ?
Fe1 S1 C5 C6 -64.0(3) . . . . ?
S1 C5 C6 C7 58.1(4) . . . . ?
C5 C6 C7 S2 -63.1(4) . . . . ?
Fe2 S2 C7 C6 -2.8(3) . . . . ?
Fe1 S2 C7 C6 72.1(3) . . . . ?
C13 P1 C8 C9 -174.9(2) . . . . ?
C19 P1 C8 C9 -69.3(3) . . . . ?
Fe2 P1 C8 C9 62.6(2) . . . . ?
P1 C8 C9 C12 -126.7(2) . . . . ?
P1 C8 C9 C10 -2.4(4) . . . . ?
P1 C8 C9 C11 114.2(3) . . . . ?
C12 C9 C10 P2 67.4(3) . . . . ?
C11 C9 C10 P2 -172.8(2) . . . . ?
C8 C9 C10 P2 -56.2(3) . . . . ?
C25 P2 C10 C9 174.2(2) . . . . ?
C31 P2 C10 C9 -85.1(3) . . . . ?
Fe2 P2 C10 C9 47.2(3) . . . . ?
C12 C9 C11 P3 63.2(3) . . . . ?
C10 C9 C11 P3 -56.9(3) . . . . ?
C8 C9 C11 P3 -178.3(2) . . . . ?
C43 P3 C11 C9 -166.8(2) . . . . ?
C37 P3 C11 C9 89.0(3) . . . . ?
C8 P1 C13 C18 125.5(3) . . . . ?
C19 P1 C13 C18 18.8(3) . . . . ?
Fe2 P1 C13 C18 -115.0(3) . . . . ?
C8 P1 C13 C14 -60.4(3) . . . . ?
C19 P1 C13 C14 -167.1(3) . . . . ?
Fe2 P1 C13 C14 59.1(3) . . . . ?
C18 C13 C14 C15 1.0(5) . . . . ?
P1 C13 C14 C15 -173.4(3) . . . . ?
C13 C14 C15 C16 0.2(5) . . . . ?
C14 C15 C16 C17 -1.1(6) . . . . ?
C15 C16 C17 C18 0.7(5) . . . . ?
C16 C17 C18 C13 0.6(5) . . . . ?
C14 C13 C18 C17 -1.4(5) . . . . ?
P1 C13 C18 C17 172.8(3) . . . . ?
C13 P1 C19 C24 60.9(3) . . . . ?
C8 P1 C19 C24 -44.1(3) . . . . ?
Fe2 P1 C19 C24 -169.2(2) . . . . ?
C13 P1 C19 C20 -120.3(3) . . . . ?
C8 P1 C19 C20 134.7(3) . . . . ?
Fe2 P1 C19 C20 9.6(3) . . . . ?
C24 C19 C20 C21 -0.9(5) . . . . ?
P1 C19 C20 C21 -179.7(3) . . . . ?
C19 C20 C21 C22 1.4(5) . . . . ?
C20 C21 C22 C23 -1.1(6) . . . . ?
C21 C22 C23 C24 0.4(5) . . . . ?
C22 C23 C24 C19 0.1(5) . . . . ?
C20 C19 C24 C23 0.2(5) . . . . ?
P1 C19 C24 C23 179.0(2) . . . . ?
C31 P2 C25 C26 -131.1(3) . . . . ?
C10 P2 C25 C26 -25.1(3) . . . . ?
Fe2 P2 C25 C26 98.9(3) . . . . ?
C31 P2 C25 C30 50.5(3) . . . . ?
C10 P2 C25 C30 156.5(2) . . . . ?
Fe2 P2 C25 C30 -79.5(3) . . . . ?
C30 C25 C26 C27 -0.1(5) . . . . ?
P2 C25 C26 C27 -178.5(3) . . . . ?
C25 C26 C27 C28 0.4(6) . . . . ?
C26 C27 C28 C29 -0.1(6) . . . . ?
C27 C28 C29 C30 -0.4(6) . . . . ?
C28 C29 C30 C25 0.7(5) . . . . ?
C26 C25 C30 C29 -0.4(5) . . . . ?
P2 C25 C30 C29 178.1(3) . . . . ?
C25 P2 C31 C32 -117.5(3) . . . . ?
C10 P2 C31 C32 140.5(3) . . . . ?
Fe2 P2 C31 C32 11.6(3) . . . . ?
C25 P2 C31 C36 56.9(3) . . . . ?
C10 P2 C31 C36 -45.1(3) . . . . ?
Fe2 P2 C31 C36 -174.0(2) . . . . ?
C36 C31 C32 C33 0.4(5) . . . . ?
P2 C31 C32 C33 174.8(2) . . . . ?
C31 C32 C33 C34 0.2(5) . . . . ?
C32 C33 C34 C35 -1.0(5) . . . . ?
C33 C34 C35 C36 1.2(6) . . . . ?
C34 C35 C36 C31 -0.6(6) . . . . ?
C32 C31 C36 C35 -0.2(5) . . . . ?
P2 C31 C36 C35 -174.8(3) . . . . ?
C43 P3 C37 C38 -66.8(3) . . . . ?
C11 P3 C37 C38 33.9(3) . . . . ?
C43 P3 C37 C42 113.2(3) . . . . ?
C11 P3 C37 C42 -146.1(3) . . . . ?
C42 C37 C38 C39 -1.0(5) . . . . ?
P3 C37 C38 C39 179.0(3) . . . . ?
C37 C38 C39 C40 -0.4(6) . . . . ?
C38 C39 C40 C41 0.9(6) . . . . ?
C39 C40 C41 C42 0.1(6) . . . . ?
C40 C41 C42 C37 -1.6(6) . . . . ?
C38 C37 C42 C41 2.0(5) . . . . ?
P3 C37 C42 C41 -178.0(3) . . . . ?
C11 P3 C43 C48 -109.3(3) . . . . ?
C37 P3 C43 C48 -2.8(3) . . . . ?
C11 P3 C43 C44 74.3(3) . . . . ?
C37 P3 C43 C44 -179.3(3) . . . . ?
C48 C43 C44 C45 1.7(6) . . . . ?
P3 C43 C44 C45 178.5(3) . . . . ?
C43 C44 C45 C46 -1.5(7) . . . . ?
C44 C45 C46 C47 -0.2(7) . . . . ?
C45 C46 C47 C48 1.4(6) . . . . ?
C46 C47 C48 C43 -1.1(5) . . . . ?
C44 C43 C48 C47 -0.4(5) . . . . ?
P3 C43 C48 C47 -176.9(3) . . . . ?
